data_1536264
loop_
_publ_author_name
'Dashjav, E.'
'Kreiner, G.'
'Schnelle, W.'
'Wagner, F.R.'
'Kniep, R.'

_publ_section_title
;
 Carbomolybdate(III): Zur Kenntnis von P2r2 (Mo2 C3) sowie
 Strukturbeziehungen zu Er2 Mo2 C3
;
_journal_name_full 'Zeitschrift fuer Anorganische und Allgemeine Chemie'
_journal_page_first 2277
_journal_page_last 2286
_journal_volume 630
_journal_year 2004
_chemical_formula_sum 'C3 Mo2 Pr2'
_chemical_name_systematic 'Pr2 Mo2 C3'
_space_group_IT_number 14
_symmetry_space_group_name_Hall '-P 2ybc'
_symmetry_space_group_name_H-M 'P 1 21/c 1'
_cell_angle_alpha 90
_cell_angle_beta 111.631
_cell_angle_gamma 90
_cell_formula_units_Z 4
_cell_length_a 5.9799
_cell_length_b 6.6515
_cell_length_c 11.856
_cell_volume 438.366
_citation_journal_id_ASTM ZAACAB
_cod_data_source_file Dashjav_ZAACAB_2004_1612.cif
_cod_data_source_block C3Mo2Pr2
_cod_original_cell_volume 438.3663
_cod_database_code 1536264

loop_
_symmetry_equiv_pos_as_xyz
x,y,z
-x,y+1/2,-z+1/2
-x,-y,-z
x,-y-1/2,z-1/2

loop_
_atom_site_label
_atom_site_type_symbol
_atom_site_fract_x
_atom_site_fract_y
_atom_site_fract_z
_atom_site_occupancy
_atom_site_U_iso_or_equiv
C3 C-4 0.4932 0.1286 0.1405 1 0.0
Pr2 Pr+3 0.31334 0.28285 0.40681 1 0.0
C2 C-4 0.0528 0.7225 0.4906 1 0.0
Mo1 Mo+3 0.17948 0.75714 0.34411 1 0.0
Pr1 Pr+3 0.27352 0.49809 0.1355 1 0.0
C1 C-4 0.029 0.0163 0.2536 1 0.0
Mo2 Mo+3 0.1799 0.00454 0.11958 1 0.0
